data_2022994
loop_
_publ_author_name
'Nogu&#xe9;-Guzm&#xe1;n, Vianca C'
'Burgos-Suazo, Alejandro'
'Rivera-Reyes, Javier O'
'Montes Qui&#xf1;ones, Vasti P'
'Ramis-Aybar, Paola C'
'Burgos-Jim&#xe9;nez, Adriana C'
'Gonz&#xe1;lez-Nieves, Karilys'
'Pi&#xf1;ero-Cruz, Dalice M'

_publ_section_title
;
 New copper carboxyl-ate pyrene dimers: synthesis, crystal structure,
 Hirshfeld surface analysis and electrochemical characterization.
;
_journal_coeditor_code NY2001
_journal_issue 'Pt 1'
_journal_name_full 'Acta crystallographica. Section E, Crystallographic communications'
_journal_page_first 1
_journal_page_last 9
_journal_paper_doi 10.1107/S2056989023010277
_journal_volume 80
_journal_year 2024
_chemical_formula_iupac '[Cu2 (C17 H9 O2)4 (C2 H6 O S)2]'
_chemical_formula_moiety 'C72 H48 Cu2 O10 S2'
_chemical_formula_sum 'C72 H48 Cu2 O10 S2'
_chemical_formula_weight 1264.30
_chemical_name_systematic 'Bis(dimethyl sulfoxide)tetrakis(\m-pyrene-1-carboxylato)dicopper(<i>Cu</i>---<i>Cu</i>)'
_space_group_crystal_system triclinic
_space_group_IT_number 2
_space_group_name_Hall '-P 1'
_space_group_name_H-M_alt 'P -1'
_atom_sites_solution_hydrogens geom
_audit_creation_method SHELXL-2018/3
_cell_angle_alpha 101.0440(10)
_cell_angle_beta 98.1360(10)
_cell_angle_gamma 104.1420(10)
_cell_formula_units_Z 1
_cell_length_a 10.52830(10)
_cell_length_b 11.8583(2)
_cell_length_c 11.94010(10)
_cell_measurement_reflns_used 5097
_cell_measurement_temperature 100(2)
_cell_measurement_theta_max 0.818
_cell_measurement_theta_min 0.778
_cell_volume 1390.69(3)
_computing_cell_refinement CrysAlisPro
_computing_data_collection CrysAlisPro
_computing_data_reduction CrysAlisPro
_computing_molecular_graphics
;
Olex2 1.5 (Dolomanov <i>et al.</i>,  2009)
;
_computing_publication_material
;
Olex2 1.5 (Dolomanov <i>et al.</i>,  2009)
;
_computing_structure_refinement
;
<i>SHELXL2018/3</i> (Sheldrick, 2015b)
;
_computing_structure_solution
;
SHELXT (Sheldrick, 2015a)
;
_diffrn_ambient_temperature 100(2)
_diffrn_detector_area_resol_mean 10.0000
_diffrn_measured_fraction_theta_full 0.999
_diffrn_measured_fraction_theta_max 0.991
_diffrn_measurement_device_type 'Rigaku SuperNova Hypix6000'
_diffrn_measurement_method '\w scans'
_diffrn_radiation_type CuK\a
_diffrn_radiation_wavelength 1.54184
_diffrn_reflns_av_R_equivalents 0.0479
_diffrn_reflns_av_unetI/netI 0.0187
_diffrn_reflns_limit_h_max 12
_diffrn_reflns_limit_h_min -12
_diffrn_reflns_limit_k_max 14
_diffrn_reflns_limit_k_min -11
_diffrn_reflns_limit_l_max 14
_diffrn_reflns_limit_l_min -14
_diffrn_reflns_number 78157
_diffrn_reflns_theta_full 67.684
_diffrn_reflns_theta_max 68.642
_diffrn_reflns_theta_min 3.848
_diffrn_source microsource
_exptl_absorpt_coefficient_mu 2.188
_exptl_absorpt_correction_T_max 0.818
_exptl_absorpt_correction_T_min 0.778
_exptl_absorpt_correction_type multi-scan
_exptl_absorpt_process_details
;
(Blessing, 1995)
;
_exptl_crystal_colour green
_exptl_crystal_density_diffrn 1.510
_exptl_crystal_description block
_exptl_crystal_F_000 650
_exptl_crystal_size_max 0.115
_exptl_crystal_size_mid 0.105
_exptl_crystal_size_min 0.092
_refine_diff_density_max 0.450
_refine_diff_density_min -0.465
_refine_ls_extinction_coef 0.00045(11)
_refine_ls_extinction_expression Fc^*^=kFc[1+0.001xFc^2^\l^3^/sin(2\q)]^-1/4^
_refine_ls_extinction_method
;
<i>SHELXL2018/3</i> (Sheldrick, 2015b)
;
_refine_ls_goodness_of_fit_ref 1.046
_refine_ls_hydrogen_treatment constr
_refine_ls_matrix_type full
_refine_ls_number_parameters 391
_refine_ls_number_reflns 5142
_refine_ls_number_restraints 0
_refine_ls_restrained_S_all 1.046
_refine_ls_R_factor_all 0.0330
_refine_ls_R_factor_gt 0.0316
_refine_ls_shift/su_max 0.001
_refine_ls_shift/su_mean 0.000
_refine_ls_structure_factor_coef Fsqd
_refine_ls_weighting_details 'w=1/[\s^2^(Fo^2^)+(0.0369P)^2^+1.3914P] where P=(Fo^2^+2Fc^2^)/3'
_refine_ls_weighting_scheme calc
_refine_ls_wR_factor_gt 0.0815
_refine_ls_wR_factor_ref 0.0823
_reflns_number_gt 4827
_reflns_number_total 5097
_reflns_threshold_expression 'I > 2\s(I)'
_cod_data_source_file ny2001sup1.cif
_cod_data_source_block 1
_cod_depositor_comments 'Adding full bibliography for 2022994--2022995.cif.'
_cod_database_code 2022994
_cod_database_fobs_code 2022994
_shelx_space_group_comment
;
 The symmetry employed
 for this shelxl
 refinement is uniquely
 defined by the
 following loop, which
 should always be
 used as a
 source of symmetry
 information in preference
 to the above
 space-group names. They
 are only intended
 as comments.
;
_shelx_estimated_absorpt_t_min 0.778
_shelx_estimated_absorpt_t_max 0.818

loop_
_space_group_symop_operation_xyz
'x, y, z'
'-x, -y, -z'

loop_
_atom_site_type_symbol
_atom_site_label
_atom_site_fract_x
_atom_site_fract_y
_atom_site_fract_z
_atom_site_U_iso_or_equiv
_atom_site_adp_type
_atom_site_calc_flag
_atom_site_occupancy
_atom_site_disorder_assembly
_atom_site_disorder_group
Cu Cu1 0.91294(2) 0.49438(2) 0.40919(2) 0.01418(9) Uani d 1 . .
S S3 0.79851(5) 0.59369(4) 0.19711(4) 0.02605(13) Uani d 1 . .
O O1 0.82175(13) 0.56000(12) 0.52641(11) 0.0228(3) Uani d 1 . .
O O2 0.96841(13) 0.56908(13) 0.68455(11) 0.0257(3) Uani d 1 . .
O O3 0.82877(13) 0.33234(11) 0.42304(11) 0.0229(3) Uani d 1 . .
O O4 0.97457(13) 0.34410(12) 0.58282(12) 0.0236(3) Uani d 1 . .
O O5 0.76843(12) 0.49904(12) 0.26558(11) 0.0223(3) Uani d 1 . .
C C1 0.86206(17) 0.58347(16) 0.63416(16) 0.0172(4) Uani d 1 . .
C C2 0.77238(18) 0.63064(16) 0.70712(16) 0.0179(4) Uani d 1 . .
C C3 0.63637(18) 0.59548(17) 0.65730(16) 0.0199(4) Uani d 1 . .
H H3 0.606849 0.545289 0.580998 0.024 Uiso calc 1 . .
C C4 0.54310(18) 0.63170(16) 0.71598(17) 0.0199(4) Uani d 1 . .
H H4 0.450794 0.603095 0.681218 0.024 Uiso calc 1 . .
C C5 0.58426(19) 0.70972(17) 0.82549(16) 0.0207(4) Uani d 1 . .
C C6 0.72345(19) 0.74971(17) 0.87799(16) 0.0193(4) Uani d 1 . .
C C7 0.81763(18) 0.70674(17) 0.81909(15) 0.0186(4) Uani d 1 . .
C C8 0.95692(19) 0.74954(19) 0.87781(17) 0.0256(4) Uani d 1 . .
H H8 1.022196 0.723354 0.840727 0.031 Uiso calc 1 . .
C C9 0.9957(2) 0.8256(2) 0.98378(17) 0.0294(5) Uani d 1 . .
H H9 1.087549 0.850467 1.019974 0.035 Uiso calc 1 . .
C C10 0.9021(2) 0.8703(2) 1.04378(17) 0.0281(4) Uani d 1 . .
C C11 0.76560(19) 0.83241(18) 0.98852(16) 0.0222(4) Uani d 1 . .
C C12 0.6704(2) 0.87714(18) 1.04386(17) 0.0237(4) Uani d 1 . .
C C13 0.5324(2) 0.83475(19) 0.98846(18) 0.0276(4) Uani d 1 . .
H H13 0.468633 0.863931 1.025241 0.033 Uiso calc 1 . .
C C14 0.4911(2) 0.75446(18) 0.88537(18) 0.0260(4) Uani d 1 . .
H H14 0.398478 0.726802 0.851516 0.031 Uiso calc 1 . .
C C15 0.7158(2) 0.9604(2) 1.15152(18) 0.0302(5) Uani d 1 . .
H H15 0.653921 0.993068 1.187969 0.036 Uiso calc 1 . .
C C16 0.8488(2) 0.9958(2) 1.20560(18) 0.0360(5) Uani d 1 . .
H H16 0.877114 1.051076 1.279330 0.043 Uiso calc 1 . .
C C17 0.9414(2) 0.9512(2) 1.15288(18) 0.0357(5) Uani d 1 . .
H H17 1.032500 0.975761 1.191211 0.043 Uiso calc 1 . .
C C18 0.87448(16) 0.28873(16) 0.50314(15) 0.0154(4) Uani d 1 . .
C C19 0.81254(17) 0.15973(16) 0.50049(15) 0.0153(3) Uani d 1 . .
C C20 0.89333(18) 0.10243(17) 0.55814(15) 0.0186(4) Uani d 1 . .
H H20 0.976743 0.148747 0.606131 0.022 Uiso calc 1 . .
C C21 0.85498(18) -0.01959(17) 0.54708(16) 0.0194(4) Uani d 1 . .
H H21 0.911828 -0.055685 0.587996 0.023 Uiso calc 1 . .
C C22 0.73365(18) -0.09086(16) 0.47652(15) 0.0180(4) Uani d 1 . .
C C23 0.64539(17) -0.03391(16) 0.42348(15) 0.0154(4) Uani d 1 . .
C C24 0.68319(17) 0.09253(16) 0.43646(14) 0.0147(3) Uani d 1 . .
C C25 0.58634(17) 0.14480(16) 0.38548(15) 0.0169(4) Uani d 1 . .
H H25 0.607986 0.229155 0.395251 0.020 Uiso calc 1 . .
C C26 0.46483(17) 0.07596(17) 0.32380(15) 0.0180(4) Uani d 1 . .
H H26 0.402257 0.113635 0.293537 0.022 Uiso calc 1 . .
C C27 0.42811(17) -0.05156(17) 0.30298(15) 0.0183(4) Uani d 1 . .
C C28 0.51893(17) -0.10641(16) 0.35411(15) 0.0170(4) Uani d 1 . .
C C29 0.48514(19) -0.23307(17) 0.33528(16) 0.0215(4) Uani d 1 . .
C C30 0.3614(2) -0.30173(18) 0.26544(18) 0.0278(4) Uani d 1 . .
H H30 0.337925 -0.386475 0.252135 0.033 Uiso calc 1 . .
C C31 0.2734(2) -0.24735(19) 0.21585(18) 0.0289(5) Uani d 1 . .
H H31 0.190048 -0.295055 0.168667 0.035 Uiso calc 1 . .
C C32 0.30546(19) -0.12393(18) 0.23425(17) 0.0239(4) Uani d 1 . .
H H32 0.243618 -0.087873 0.199899 0.029 Uiso calc 1 . .
C C33 0.5800(2) -0.28605(17) 0.38834(18) 0.0258(4) Uani d 1 . .
H H33 0.559200 -0.370679 0.375341 0.031 Uiso calc 1 . .
C C34 0.6964(2) -0.21894(17) 0.45530(17) 0.0236(4) Uani d 1 . .
H H34 0.756188 -0.256821 0.489781 0.028 Uiso calc 1 . .
C C35 0.8858(3) 0.5371(3) 0.0929(2) 0.0514(7) Uani d 1 . .
H H35A 0.970862 0.530951 0.132917 0.077 Uiso calc 1 . .
H H35B 0.902953 0.591272 0.040810 0.077 Uiso calc 1 . .
H H35C 0.831661 0.457693 0.047304 0.077 Uiso calc 1 . .
C C36 0.6437(2) 0.5714(2) 0.10162(19) 0.0337(5) Uani d 1 . .
H H36A 0.605648 0.486001 0.064883 0.051 Uiso calc 1 . .
H H36B 0.658719 0.616149 0.041424 0.051 Uiso calc 1 . .
H H36C 0.581536 0.599821 0.146035 0.051 Uiso calc 1 . .

loop_
_atom_site_aniso_label
_atom_site_aniso_U_11
_atom_site_aniso_U_22
_atom_site_aniso_U_33
_atom_site_aniso_U_12
_atom_site_aniso_U_13
_atom_site_aniso_U_23
Cu1 0.01343(14) 0.01139(15) 0.01692(14) 0.00270(10) 0.00178(10) 0.00332(10)
S3 0.0222(2) 0.0246(3) 0.0284(3) 0.00069(19) -0.00273(18) 0.0127(2)
O1 0.0253(7) 0.0281(8) 0.0213(7) 0.0164(6) 0.0077(5) 0.0066(6)
O2 0.0232(7) 0.0341(8) 0.0196(6) 0.0117(6) 0.0046(5) 0.0008(6)
O3 0.0241(7) 0.0138(7) 0.0260(7) -0.0003(5) -0.0032(5) 0.0067(5)
O4 0.0217(6) 0.0179(7) 0.0260(7) -0.0020(5) -0.0037(5) 0.0087(5)
O5 0.0172(6) 0.0246(7) 0.0240(7) 0.0019(5) -0.0011(5) 0.0117(6)
C1 0.0183(9) 0.0105(8) 0.0233(9) 0.0034(7) 0.0065(7) 0.0043(7)
C2 0.0205(9) 0.0149(9) 0.0216(9) 0.0071(7) 0.0065(7) 0.0077(7)
C3 0.0200(9) 0.0160(9) 0.0247(9) 0.0043(7) 0.0050(7) 0.0076(8)
C4 0.0161(8) 0.0166(9) 0.0286(10) 0.0045(7) 0.0046(7) 0.0093(8)
C5 0.0230(9) 0.0170(9) 0.0261(9) 0.0065(8) 0.0085(7) 0.0105(8)
C6 0.0246(9) 0.0177(9) 0.0207(9) 0.0088(8) 0.0093(7) 0.0095(7)
C7 0.0230(9) 0.0174(9) 0.0194(9) 0.0085(7) 0.0075(7) 0.0079(7)
C8 0.0227(10) 0.0317(11) 0.0230(9) 0.0110(8) 0.0051(8) 0.0031(8)
C9 0.0214(9) 0.0411(13) 0.0223(10) 0.0119(9) -0.0006(8) -0.0010(9)
C10 0.0281(10) 0.0356(12) 0.0237(10) 0.0144(9) 0.0051(8) 0.0070(9)
C11 0.0269(10) 0.0230(10) 0.0212(9) 0.0104(8) 0.0089(8) 0.0082(8)
C12 0.0307(10) 0.0239(10) 0.0226(9) 0.0119(8) 0.0120(8) 0.0096(8)
C13 0.0272(10) 0.0292(11) 0.0344(11) 0.0127(9) 0.0158(9) 0.0130(9)
C14 0.0228(9) 0.0246(11) 0.0347(11) 0.0073(8) 0.0104(8) 0.0126(9)
C15 0.0354(11) 0.0349(12) 0.0251(10) 0.0148(10) 0.0135(9) 0.0065(9)
C16 0.0412(12) 0.0446(14) 0.0207(10) 0.0166(11) 0.0057(9) -0.0016(9)
C17 0.0319(11) 0.0498(15) 0.0235(10) 0.0167(10) 0.0020(9) -0.0007(10)
C18 0.0149(8) 0.0150(9) 0.0174(8) 0.0058(7) 0.0062(7) 0.0022(7)
C19 0.0171(8) 0.0128(9) 0.0160(8) 0.0044(7) 0.0052(7) 0.0019(7)
C20 0.0168(8) 0.0188(9) 0.0199(9) 0.0053(7) 0.0027(7) 0.0035(7)
C21 0.0199(9) 0.0199(10) 0.0225(9) 0.0099(7) 0.0051(7) 0.0080(8)
C22 0.0219(9) 0.0158(9) 0.0199(9) 0.0079(7) 0.0086(7) 0.0061(7)
C23 0.0173(8) 0.0143(9) 0.0157(8) 0.0049(7) 0.0066(7) 0.0033(7)
C24 0.0167(8) 0.0136(9) 0.0150(8) 0.0050(7) 0.0065(6) 0.0028(7)
C25 0.0192(8) 0.0133(9) 0.0201(9) 0.0058(7) 0.0063(7) 0.0052(7)
C26 0.0175(8) 0.0201(10) 0.0206(9) 0.0087(7) 0.0061(7) 0.0082(7)
C27 0.0172(8) 0.0198(10) 0.0176(8) 0.0036(7) 0.0055(7) 0.0041(7)
C28 0.0184(8) 0.0151(9) 0.0179(8) 0.0039(7) 0.0071(7) 0.0036(7)
C29 0.0239(9) 0.0166(10) 0.0232(9) 0.0032(8) 0.0071(7) 0.0038(8)
C30 0.0294(10) 0.0152(10) 0.0331(11) -0.0008(8) 0.0053(8) 0.0016(8)
C31 0.0210(9) 0.0255(11) 0.0314(11) -0.0020(8) 0.0000(8) 0.0005(9)
C32 0.0202(9) 0.0255(11) 0.0239(9) 0.0048(8) 0.0021(7) 0.0045(8)
C33 0.0350(11) 0.0126(9) 0.0333(11) 0.0083(8) 0.0128(9) 0.0074(8)
C34 0.0310(10) 0.0167(10) 0.0295(10) 0.0126(8) 0.0105(8) 0.0098(8)
C35 0.0459(14) 0.077(2) 0.0506(15) 0.0258(14) 0.0248(12) 0.0384(15)
C36 0.0270(11) 0.0388(13) 0.0342(11) 0.0053(9) -0.0054(9) 0.0195(10)

loop_
_atom_type_symbol
_atom_type_description
_atom_type_scat_dispersion_real
_atom_type_scat_dispersion_imag
_atom_type_scat_source
C C 0.0181 0.0091 'International Tables Vol C Tables 4.2.6.8 and 6.1.1.4'
H H 0.0000 0.0000 'International Tables Vol C Tables 4.2.6.8 and 6.1.1.4'
Cu Cu -1.9646 0.5888 'International Tables Vol C Tables 4.2.6.8 and 6.1.1.4'
O O 0.0492 0.0322 'International Tables Vol C Tables 4.2.6.8 and 6.1.1.4'
S S 0.3331 0.5567 'International Tables Vol C Tables 4.2.6.8 and 6.1.1.4'

loop_
_geom_angle_atom_site_label_1
_geom_angle_atom_site_label_2
_geom_angle_atom_site_label_3
_geom_angle_site_symmetry_1
_geom_angle_site_symmetry_3
_geom_angle
_geom_angle_publ_flag
O1 Cu1 Cu1 . 2_766 82.80(4) ?
O1 Cu1 O2 . 2_766 169.36(5) ?
O1 Cu1 O3 . . 90.10(6) ?
O1 Cu1 O4 . 2_766 90.57(6) ?
O1 Cu1 O5 . . 93.90(5) ?
O2 Cu1 Cu1 2_766 2_766 86.57(4) ?
O2 Cu1 O5 2_766 . 96.67(5) ?
O3 Cu1 Cu1 . 2_766 85.59(4) ?
O3 Cu1 O2 . 2_766 89.71(6) ?
O3 Cu1 O4 . 2_766 169.21(5) ?
O3 Cu1 O5 . . 97.61(5) ?
O4 Cu1 Cu1 2_766 2_766 83.81(4) ?
O4 Cu1 O2 2_766 2_766 87.65(6) ?
O4 Cu1 O5 2_766 . 93.09(5) ?
O5 Cu1 Cu1 . 2_766 175.43(4) ?
O5 S3 C35 . . 104.69(11) ?
O5 S3 C36 . . 104.05(9) ?
C35 S3 C36 . . 98.32(12) ?
C1 O1 Cu1 . . 125.53(12) ?
C1 O2 Cu1 . 2_766 119.65(12) ?
C18 O3 Cu1 . . 122.16(11) ?
C18 O4 Cu1 . 2_766 123.81(12) ?
S3 O5 Cu1 . . 121.12(7) ?
O1 C1 O2 . . 125.44(16) ?
O1 C1 C2 . . 115.73(15) ?
O2 C1 C2 . . 118.82(16) ?
C3 C2 C1 . . 116.26(16) ?
C3 C2 C7 . . 119.57(17) ?
C7 C2 C1 . . 124.17(16) ?
C2 C3 H3 . . 119.0 ?
C4 C3 C2 . . 121.93(18) ?
C4 C3 H3 . . 119.0 ?
C3 C4 H4 . . 119.9 ?
C3 C4 C5 . . 120.23(17) ?
C5 C4 H4 . . 119.9 ?
C4 C5 C6 . . 119.22(17) ?
C4 C5 C14 . . 121.52(17) ?
C6 C5 C14 . . 119.22(18) ?
C7 C6 C5 . . 119.90(17) ?
C11 C6 C5 . . 119.03(17) ?
C11 C6 C7 . . 121.07(17) ?
C2 C7 C6 . . 119.02(17) ?
C2 C7 C8 . . 123.80(17) ?
C6 C7 C8 . . 117.12(17) ?
C7 C8 H8 . . 119.3 ?
C9 C8 C7 . . 121.48(18) ?
C9 C8 H8 . . 119.3 ?
C8 C9 H9 . . 119.0 ?
C8 C9 C10 . . 122.02(19) ?
C10 C9 H9 . . 119.0 ?
C11 C10 C9 . . 118.25(18) ?
C17 C10 C9 . . 122.62(19) ?
C17 C10 C11 . . 119.11(19) ?
C6 C11 C12 . . 120.06(18) ?
C10 C11 C6 . . 120.03(17) ?
C10 C11 C12 . . 119.91(18) ?
C11 C12 C13 . . 119.04(18) ?
C15 C12 C11 . . 118.54(19) ?
C15 C12 C13 . . 122.42(18) ?
C12 C13 H13 . . 119.3 ?
C14 C13 C12 . . 121.39(18) ?
C14 C13 H13 . . 119.3 ?
C5 C14 H14 . . 119.4 ?
C13 C14 C5 . . 121.22(19) ?
C13 C14 H14 . . 119.4 ?
C12 C15 H15 . . 119.4 ?
C16 C15 C12 . . 121.21(19) ?
C16 C15 H15 . . 119.4 ?
C15 C16 H16 . . 119.8 ?
C15 C16 C17 . . 120.4(2) ?
C17 C16 H16 . . 119.8 ?
C10 C17 H17 . . 119.6 ?
C16 C17 C10 . . 120.8(2) ?
C16 C17 H17 . . 119.6 ?
O3 C18 C19 . . 118.75(15) ?
O4 C18 O3 . . 124.48(16) ?
O4 C18 C19 . . 116.65(15) ?
C20 C19 C18 . . 116.52(15) ?
C20 C19 C24 . . 119.37(16) ?
C24 C19 C18 . . 123.93(16) ?
C19 C20 H20 . . 119.2 ?
C21 C20 C19 . . 121.65(17) ?
C21 C20 H20 . . 119.2 ?
C20 C21 H21 . . 119.6 ?
C20 C21 C22 . . 120.87(17) ?
C22 C21 H21 . . 119.6 ?
C21 C22 C23 . . 118.55(17) ?
C21 C22 C34 . . 122.07(17) ?
C23 C22 C34 . . 119.38(17) ?
C22 C23 C24 . . 120.75(16) ?
C22 C23 C28 . . 118.73(16) ?
C24 C23 C28 . . 120.49(16) ?
C19 C24 C23 . . 118.40(16) ?
C19 C24 C25 . . 123.84(16) ?
C23 C24 C25 . . 117.75(16) ?
C24 C25 H25 . . 119.4 ?
C26 C25 C24 . . 121.27(17) ?
C26 C25 H25 . . 119.4 ?
C25 C26 H26 . . 119.0 ?
C25 C26 C27 . . 121.94(17) ?
C27 C26 H26 . . 119.0 ?
C28 C27 C26 . . 118.59(16) ?
C32 C27 C26 . . 122.41(17) ?
C32 C27 C28 . . 119.00(18) ?
C27 C28 C23 . . 119.75(17) ?
C27 C28 C29 . . 119.92(17) ?
C29 C28 C23 . . 120.33(17) ?
C28 C29 C33 . . 118.50(17) ?
C30 C29 C28 . . 118.98(18) ?
C30 C29 C33 . . 122.51(18) ?
C29 C30 H30 . . 119.7 ?
C31 C30 C29 . . 120.68(19) ?
C31 C30 H30 . . 119.7 ?
C30 C31 H31 . . 119.7 ?
C30 C31 C32 . . 120.63(18) ?
C32 C31 H31 . . 119.7 ?
C27 C32 H32 . . 119.6 ?
C31 C32 C27 . . 120.79(19) ?
C31 C32 H32 . . 119.6 ?
C29 C33 H33 . . 119.3 ?
C34 C33 C29 . . 121.45(18) ?
C34 C33 H33 . . 119.3 ?
C22 C34 H34 . . 119.2 ?
C33 C34 C22 . . 121.56(18) ?
C33 C34 H34 . . 119.2 ?
S3 C35 H35A . . 109.5 ?
S3 C35 H35B . . 109.5 ?
S3 C35 H35C . . 109.5 ?
H35A C35 H35B . . 109.5 ?
H35A C35 H35C . . 109.5 ?
H35B C35 H35C . . 109.5 ?
S3 C36 H36A . . 109.5 ?
S3 C36 H36B . . 109.5 ?
S3 C36 H36C . . 109.5 ?
H36A C36 H36B . . 109.5 ?
H36A C36 H36C . . 109.5 ?
H36B C36 H36C . . 109.5 ?

loop_
_geom_bond_atom_site_label_1
_geom_bond_atom_site_label_2
_geom_bond_site_symmetry_2
_geom_bond_distance
_geom_bond_publ_flag
Cu1 Cu1 2_766 2.5934(5) ?
Cu1 O1 . 1.9530(13) ?
Cu1 O2 2_766 1.9779(13) ?
Cu1 O3 . 1.9586(13) ?
Cu1 O4 2_766 1.9672(13) ?
Cu1 O5 . 2.1441(12) ?
S3 O5 . 1.5098(13) ?
S3 C35 . 1.774(3) ?
S3 C36 . 1.782(2) ?
O1 C1 . 1.250(2) ?
O2 C1 . 1.260(2) ?
O3 C18 . 1.263(2) ?
O4 C18 . 1.259(2) ?
C1 C2 . 1.506(2) ?
C2 C3 . 1.397(3) ?
C2 C7 . 1.406(3) ?
C3 H3 . 0.9500 ?
C3 C4 . 1.388(3) ?
C4 H4 . 0.9500 ?
C4 C5 . 1.391(3) ?
C5 C6 . 1.432(3) ?
C5 C14 . 1.436(3) ?
C6 C7 . 1.430(3) ?
C6 C11 . 1.423(3) ?
C7 C8 . 1.452(3) ?
C8 H8 . 0.9500 ?
C8 C9 . 1.348(3) ?
C9 H9 . 0.9500 ?
C9 C10 . 1.440(3) ?
C10 C11 . 1.416(3) ?
C10 C17 . 1.401(3) ?
C11 C12 . 1.427(3) ?
C12 C13 . 1.429(3) ?
C12 C15 . 1.402(3) ?
C13 H13 . 0.9500 ?
C13 C14 . 1.345(3) ?
C14 H14 . 0.9500 ?
C15 H15 . 0.9500 ?
C15 C16 . 1.381(3) ?
C16 H16 . 0.9500 ?
C16 C17 . 1.387(3) ?
C17 H17 . 0.9500 ?
C18 C19 . 1.502(2) ?
C19 C20 . 1.398(3) ?
C19 C24 . 1.420(2) ?
C20 H20 . 0.9500 ?
C20 C21 . 1.379(3) ?
C21 H21 . 0.9500 ?
C21 C22 . 1.397(3) ?
C22 C23 . 1.423(2) ?
C22 C34 . 1.435(3) ?
C23 C24 . 1.426(3) ?
C23 C28 . 1.433(2) ?
C24 C25 . 1.439(2) ?
C25 H25 . 0.9500 ?
C25 C26 . 1.356(3) ?
C26 H26 . 0.9500 ?
C26 C27 . 1.429(3) ?
C27 C28 . 1.414(3) ?
C27 C32 . 1.402(3) ?
C28 C29 . 1.421(3) ?
C29 C30 . 1.403(3) ?
C29 C33 . 1.440(3) ?
C30 H30 . 0.9500 ?
C30 C31 . 1.381(3) ?
C31 H31 . 0.9500 ?
C31 C32 . 1.385(3) ?
C32 H32 . 0.9500 ?
C33 H33 . 0.9500 ?
C33 C34 . 1.333(3) ?
C34 H34 . 0.9500 ?
C35 H35A . 0.9800 ?
C35 H35B . 0.9800 ?
C35 H35C . 0.9800 ?
C36 H36A . 0.9800 ?
C36 H36B . 0.9800 ?
C36 H36C . 0.9800 ?

loop_
_geom_torsion_atom_site_label_1
_geom_torsion_atom_site_label_2
_geom_torsion_atom_site_label_3
_geom_torsion_atom_site_label_4
_geom_torsion_site_symmetry_1
_geom_torsion_site_symmetry_2
_geom_torsion_site_symmetry_3
_geom_torsion_site_symmetry_4
_geom_torsion
_geom_torsion_publ_flag
Cu1 O1 C1 O2 . . . . 0.3(3) ?
Cu1 O1 C1 C2 . . . . -178.52(11) ?
Cu1 O2 C1 O1 2_766 . . . 0.5(3) ?
Cu1 O2 C1 C2 2_766 . . . 179.35(12) ?
Cu1 O3 C18 O4 . . . . 1.9(2) ?
Cu1 O3 C18 C19 . . . . -173.80(11) ?
Cu1 O4 C18 O3 2_766 . . . -4.8(3) ?
Cu1 O4 C18 C19 2_766 . . . 171.03(11) ?
O1 C1 C2 C3 . . . . 27.4(2) ?
O1 C1 C2 C7 . . . . -152.14(18) ?
O2 C1 C2 C3 . . . . -151.58(17) ?
O2 C1 C2 C7 . . . . 28.9(3) ?
O3 C18 C19 C20 . . . . 155.26(16) ?
O3 C18 C19 C24 . . . . -19.7(2) ?
O4 C18 C19 C20 . . . . -20.8(2) ?
O4 C18 C19 C24 . . . . 164.21(16) ?
C1 C2 C3 C4 . . . . 179.28(16) ?
C1 C2 C7 C6 . . . . 177.40(16) ?
C1 C2 C7 C8 . . . . 0.3(3) ?
C2 C3 C4 C5 . . . . 3.1(3) ?
C2 C7 C8 C9 . . . . 177.8(2) ?
C3 C2 C7 C6 . . . . -2.1(3) ?
C3 C2 C7 C8 . . . . -179.20(18) ?
C3 C4 C5 C6 . . . . -1.5(3) ?
C3 C4 C5 C14 . . . . 176.21(17) ?
C4 C5 C6 C7 . . . . -1.7(3) ?
C4 C5 C6 C11 . . . . 178.10(17) ?
C4 C5 C14 C13 . . . . -176.44(19) ?
C5 C6 C7 C2 . . . . 3.5(3) ?
C5 C6 C7 C8 . . . . -179.18(17) ?
C5 C6 C11 C10 . . . . 178.02(18) ?
C5 C6 C11 C12 . . . . -1.9(3) ?
C6 C5 C14 C13 . . . . 1.3(3) ?
C6 C7 C8 C9 . . . . 0.6(3) ?
C6 C11 C12 C13 . . . . 2.0(3) ?
C6 C11 C12 C15 . . . . -178.66(18) ?
C7 C2 C3 C4 . . . . -1.2(3) ?
C7 C6 C11 C10 . . . . -2.2(3) ?
C7 C6 C11 C12 . . . . 177.90(17) ?
C7 C8 C9 C10 . . . . -1.1(3) ?
C8 C9 C10 C11 . . . . 0.0(3) ?
C8 C9 C10 C17 . . . . -178.7(2) ?
C9 C10 C11 C6 . . . . 1.7(3) ?
C9 C10 C11 C12 . . . . -178.40(19) ?
C9 C10 C17 C16 . . . . 177.4(2) ?
C10 C11 C12 C13 . . . . -177.94(19) ?
C10 C11 C12 C15 . . . . 1.4(3) ?
C11 C6 C7 C2 . . . . -176.30(17) ?
C11 C6 C7 C8 . . . . 1.0(3) ?
C11 C10 C17 C16 . . . . -1.3(4) ?
C11 C12 C13 C14 . . . . -0.4(3) ?
C11 C12 C15 C16 . . . . -2.3(3) ?
C12 C13 C14 C5 . . . . -1.3(3) ?
C12 C15 C16 C17 . . . . 1.3(4) ?
C13 C12 C15 C16 . . . . 177.1(2) ?
C14 C5 C6 C7 . . . . -179.52(16) ?
C14 C5 C6 C11 . . . . 0.3(3) ?
C15 C12 C13 C14 . . . . -179.7(2) ?
C15 C16 C17 C10 . . . . 0.5(4) ?
C17 C10 C11 C6 . . . . -179.6(2) ?
C17 C10 C11 C12 . . . . 0.3(3) ?
C18 C19 C20 C21 . . . . -170.08(16) ?
C18 C19 C24 C23 . . . . 168.60(15) ?
C18 C19 C24 C25 . . . . -12.7(3) ?
C19 C20 C21 C22 . . . . 0.6(3) ?
C19 C24 C25 C26 . . . . 179.09(16) ?
C20 C19 C24 C23 . . . . -6.3(2) ?
C20 C19 C24 C25 . . . . 172.45(16) ?
C20 C21 C22 C23 . . . . -4.9(3) ?
C20 C21 C22 C34 . . . . 174.44(17) ?
C21 C22 C23 C24 . . . . 3.6(2) ?
C21 C22 C23 C28 . . . . -177.99(16) ?
C21 C22 C34 C33 . . . . 179.60(18) ?
C22 C23 C24 C19 . . . . 1.9(2) ?
C22 C23 C24 C25 . . . . -176.86(15) ?
C22 C23 C28 C27 . . . . 178.38(15) ?
C22 C23 C28 C29 . . . . -2.4(2) ?
C23 C22 C34 C33 . . . . -1.0(3) ?
C23 C24 C25 C26 . . . . -2.2(2) ?
C23 C28 C29 C30 . . . . -179.02(17) ?
C23 C28 C29 C33 . . . . 0.6(3) ?
C24 C19 C20 C21 . . . . 5.2(3) ?
C24 C23 C28 C27 . . . . -3.2(2) ?
C24 C23 C28 C29 . . . . 175.97(16) ?
C24 C25 C26 C27 . . . . -2.0(3) ?
C25 C26 C27 C28 . . . . 3.7(3) ?
C25 C26 C27 C32 . . . . -176.59(17) ?
C26 C27 C28 C23 . . . . -1.0(2) ?
C26 C27 C28 C29 . . . . 179.83(16) ?
C26 C27 C32 C31 . . . . 179.91(18) ?
C27 C28 C29 C30 . . . . 0.2(3) ?
C27 C28 C29 C33 . . . . 179.83(16) ?
C28 C23 C24 C19 . . . . -176.43(15) ?
C28 C23 C24 C25 . . . . 4.8(2) ?
C28 C27 C32 C31 . . . . -0.3(3) ?
C28 C29 C30 C31 . . . . -0.2(3) ?
C28 C29 C33 C34 . . . . 1.0(3) ?
C29 C30 C31 C32 . . . . -0.1(3) ?
C29 C33 C34 C22 . . . . -0.8(3) ?
C30 C29 C33 C34 . . . . -179.34(19) ?
C30 C31 C32 C27 . . . . 0.4(3) ?
C32 C27 C28 C23 . . . . 179.27(16) ?
C32 C27 C28 C29 . . . . 0.1(3) ?
C33 C29 C30 C31 . . . . -179.79(19) ?
C34 C22 C23 C24 . . . . -175.77(16) ?
C34 C22 C23 C28 . . . . 2.6(2) ?
C35 S3 O5 Cu1 . . . . 84.29(13) ?
C36 S3 O5 Cu1 . . . . -173.01(10) ?
